data_4326096
loop_
_publ_author_name
'Javier Cepeda'
'Rolindes Balda'
'Garikoitz Beobide'
'Oscar Castillo'
'Joaqu\'in Fern\'andez'
'Antonio Luque'
'Sonia P\'erez-Y\'a\~nez'
'Pascual Rom\'an'
'Daniel Vallejo-S\'anchez'

_publ_contact_author
;
 Oscar Castillo. Departamento de Quimica Inorganica. 
Facultad de Ciencia y Tecnologia
Universidad del Pais Vasco,  Apdo. 644, 
E-48080 Bilbao, Spain
;
_publ_contact_author_email oscar.castillo@ehu.es
_publ_contact_author_fax '+34-946 013 500'
_publ_contact_author_phone '+34-946 015 991'
_publ_section_title
;
 Lanthanide(III)/Pyrimidine-4,6-dicarboxylate/Oxalate Extended Frameworks:
 A Detailed Study Based on the Lanthanide Contraction and Temperature
 Effects
;
_journal_name_full 'Inorganic Chemistry'
_journal_page_first 8437
_journal_page_last 8451
_journal_paper_doi 10.1021/ic201013v
_journal_volume 50
_journal_year 2011
_chemical_compound_source 'synthesis as described'
_chemical_formula_moiety 'C14 H10 N4 O15 Sm2, 5(H2 O)'
_chemical_formula_structural 'C14 H10 N4 O15 Sm2, 5(H2 O)'
_chemical_formula_sum 'C14 H20 N4 O20 Sm2'
_chemical_formula_weight 865.04
_chemical_name_systematic
;
poly-{[(mu-oxalato)(mu3-pyrimidine-4,6-dicarboxylato)-k2N,O:k2N',O':kO''
(mu4-pyrimidine-4,6-dicarboxylato)-k2N,O:k2N',O':kO'':kO''')-
triacuadisamarium(III)]pentahydrate}
;
_space_group_IT_number 33
_symmetry_cell_setting orthorhombic
_symmetry_Int_Tables_number 33
_symmetry_space_group_name_Hall 'P 2c -2n'
_symmetry_space_group_name_H-M 'P n a 21'
_atom_sites_solution_hydrogens geom
_atom_sites_solution_primary direct
_atom_sites_solution_secondary difmap
_audit_creation_method SHELXL97
_cell_angle_alpha 90.00
_cell_angle_beta 90.00
_cell_angle_gamma 90.00
_cell_formula_units_Z 4
_cell_length_a 11.8680(2)
_cell_length_b 10.9620(3)
_cell_length_c 19.3070(4)
_cell_measurement_reflns_used 14197
_cell_measurement_temperature 100(2)
_cell_measurement_theta_max 30.06
_cell_measurement_theta_min 3.29
_cell_volume 2511.78(10)
_computing_cell_refinement 'CrysAlis CCD (Oxford Diffraction, 2003)'
_computing_data_collection 'CrysAlis CCD (Oxford Diffraction, 2003)'
_computing_data_reduction 'CrysAlis RED (Oxford Diffraction, 2003)'
_computing_molecular_graphics 'Ortep-3 (Farrugia, 1997)'
_computing_publication_material 'WinGX (Farrugia, 1999)'
_computing_structure_refinement 'SHELXL-97 (Sheldrick, 1997)'
_computing_structure_solution 'Sir92 (Altomare et al., 1993)'
_diffrn_ambient_temperature 100(2)
_diffrn_measured_fraction_theta_full 0.997
_diffrn_measured_fraction_theta_max 0.997
_diffrn_measurement_device_type Xcalibur
_diffrn_measurement_method \w
_diffrn_radiation_monochromator graphite
_diffrn_radiation_source 'fine-focus sealed tube'
_diffrn_radiation_type MoK\a
_diffrn_radiation_wavelength 0.71073
_diffrn_reflns_av_R_equivalents 0.0432
_diffrn_reflns_av_sigmaI/netI 0.0918
_diffrn_reflns_limit_h_max 16
_diffrn_reflns_limit_h_min -7
_diffrn_reflns_limit_k_max 15
_diffrn_reflns_limit_k_min -15
_diffrn_reflns_limit_l_max 24
_diffrn_reflns_limit_l_min -27
_diffrn_reflns_number 14197
_diffrn_reflns_theta_full 30.06
_diffrn_reflns_theta_max 30.06
_diffrn_reflns_theta_min 3.29
_diffrn_standards_decay_% 0
_diffrn_standards_interval_count 0
_diffrn_standards_interval_time 0
_diffrn_standards_number 0
_exptl_absorpt_coefficient_mu 4.730
_exptl_absorpt_correction_T_max 0.680
_exptl_absorpt_correction_T_min 0.402
_exptl_absorpt_correction_type numerical
_exptl_absorpt_process_details
;
CrysAlis RED, Oxford Diffraction Ltd.,
Version 1.170.32 (release 06.06.2003 CrysAlis170 VC++)
(compiled Jun  6 2003,13:53:32)
Analytical numeric absorption correction using a multifaceted crystal
model based on expressions derived by R.C. Clark & J.S. Reid.
;
_exptl_crystal_colour colourless
_exptl_crystal_density_diffrn 2.288
_exptl_crystal_density_meas 2.28(1)
_exptl_crystal_density_method flotation
_exptl_crystal_description 'rectangular block'
_exptl_crystal_F_000 1664
_exptl_crystal_size_max 0.36
_exptl_crystal_size_mid 0.31
_exptl_crystal_size_min 0.18
_refine_diff_density_max 1.779
_refine_diff_density_min -1.041
_refine_diff_density_rms 0.191
_refine_ls_abs_structure_details 'Flack H D (1983), Acta Cryst. A39, 876-881'
_refine_ls_abs_structure_Flack 0.486(15)
_refine_ls_extinction_method none
_refine_ls_goodness_of_fit_ref 0.858
_refine_ls_hydrogen_treatment constr
_refine_ls_matrix_type full
_refine_ls_number_parameters 337
_refine_ls_number_reflns 6345
_refine_ls_number_restraints 1
_refine_ls_restrained_S_all 0.855
_refine_ls_R_factor_all 0.0444
_refine_ls_R_factor_gt 0.0312
_refine_ls_shift/su_max 0.018
_refine_ls_shift/su_mean 0.000
_refine_ls_structure_factor_coef Fsqd
_refine_ls_weighting_details 'calc w=1/[\s^2^(Fo^2^)+(0.0198P)^2^+0.0000P] where P=(Fo^2^+2Fc^2^)/3'
_refine_ls_weighting_scheme calc
_refine_ls_wR_factor_gt 0.0582
_refine_ls_wR_factor_ref 0.0595
_reflns_number_gt 4939
_reflns_number_total 6345
_reflns_threshold_expression >2sigma(I)
_cod_data_source_file ic201013v_si_002_16.cif
_cod_data_source_block 4-Sm
_cod_database_code 4326096

loop_
_symmetry_equiv_pos_as_xyz
'x, y, z'
'-x, -y, z+1/2'
'-x+1/2, y+1/2, z+1/2'
'x+1/2, -y+1/2, z'

loop_
_atom_site_label
_atom_site_type_symbol
_atom_site_fract_x
_atom_site_fract_y
_atom_site_fract_z
_atom_site_U_iso_or_equiv
_atom_site_adp_type
_atom_site_occupancy
_atom_site_symmetry_multiplicity
_atom_site_calc_flag
_atom_site_refinement_flags
Sm1 Sm 0.34234(3) -0.36276(3) 0.398815(15) 0.00420(6) Uani 1 1 d .
Sm2 Sm 0.52708(2) 0.11880(3) 0.184365(17) 0.00425(6) Uani 1 1 d .
N11 N 0.3811(4) -0.2704(5) 0.2738(3) 0.0048(11) Uani 1 1 d .
C12 C 0.4408(6) -0.1698(6) 0.2606(3) 0.0070(13) Uani 1 1 d .
H12 H 0.4953 -0.1480 0.2929 0.008 Uiso 1 1 calc R
N13 N 0.4296(4) -0.0984(5) 0.2060(3) 0.0076(12) Uani 1 1 d .
C14 C 0.3559(5) -0.1356(6) 0.1575(3) 0.0080(12) Uani 1 1 d .
C15 C 0.2951(5) -0.2431(6) 0.1650(3) 0.0061(13) Uani 1 1 d .
H15 H 0.2474 -0.2709 0.1302 0.007 Uiso 1 1 calc R
C16 C 0.3080(6) -0.3064(6) 0.2252(3) 0.0070(13) Uani 1 1 d .
C17 C 0.2313(5) -0.4130(6) 0.2435(3) 0.0053(13) Uani 1 1 d .
O171 O 0.2399(4) -0.4545(4) 0.3038(2) 0.0086(10) Uani 1 1 d .
O172 O 0.1657(3) -0.4498(4) 0.1969(2) 0.0069(9) Uani 1 1 d .
C18 C 0.3372(6) -0.0517(6) 0.0957(3) 0.0102(14) Uani 1 1 d .
O181 O 0.3955(4) 0.0442(4) 0.0944(2) 0.0088(10) Uani 1 1 d .
O182 O 0.2668(5) -0.0845(5) 0.0535(3) 0.0246(14) Uani 1 1 d .
N21 N 0.4909(4) 0.5011(5) 0.3243(3) 0.0061(11) Uani 1 1 d .
C22 C 0.4725(6) 0.3993(6) 0.2877(3) 0.0074(12) Uani 1 1 d .
H22 H 0.3984 0.3723 0.2849 0.009 Uiso 1 1 calc R
N23 N 0.5496(4) 0.3330(5) 0.2548(3) 0.0047(11) Uani 1 1 d .
C24 C 0.6571(5) 0.3735(6) 0.2600(3) 0.0059(12) Uani 1 1 d .
C25 C 0.6839(6) 0.4779(6) 0.2953(3) 0.0070(13) Uani 1 1 d .
H25 H 0.7580 0.5049 0.2985 0.008 Uiso 1 1 calc R
C26 C 0.5972(5) 0.5413(6) 0.3258(3) 0.0042(12) Uani 1 1 d .
C27 C 0.6165(6) 0.6610(6) 0.3639(3) 0.0061(13) Uani 1 1 d .
O271 O 0.5344(3) 0.7060(4) 0.3967(2) 0.0076(8) Uani 1 1 d .
O272 O 0.7115(4) 0.7081(4) 0.3564(2) 0.0082(9) Uani 1 1 d .
C28 C 0.7469(6) 0.2964(6) 0.2246(3) 0.0056(13) Uani 1 1 d .
O281 O 0.7161(4) 0.2002(4) 0.1957(2) 0.0104(10) Uani 1 1 d .
O282 O 0.8461(4) 0.3340(4) 0.2280(2) 0.0080(9) Uani 1 1 d .
O31 O 0.6535(4) 0.1747(4) -0.0323(2) 0.0100(10) Uani 1 1 d .
C32 C 0.6198(6) 0.1779(6) 0.0290(4) 0.0071(14) Uani 1 1 d .
O33 O 0.6232(4) 0.0914(4) 0.0729(2) 0.0087(10) Uani 1 1 d .
O34 O 0.5814(4) 0.3905(4) 0.0154(2) 0.0092(10) Uani 1 1 d .
C35 C 0.5675(6) 0.2995(6) 0.0531(4) 0.0092(14) Uani 1 1 d .
O36 O 0.5132(4) 0.2958(4) 0.1099(2) 0.0076(10) Uani 1 1 d .
O1W O 0.3219(4) -0.5782(4) 0.4263(2) 0.0137(11) Uani 1 1 d .
O2W O 0.1627(4) -0.3832(4) 0.4598(2) 0.0132(10) Uani 1 1 d .
O3W O 0.5465(4) 0.0819(4) 0.3088(2) 0.0092(10) Uani 1 1 d .
O4W O 0.4954(4) 0.2450(5) 0.4145(3) 0.0235(13) Uiso 1 1 d .
O5W O 0.0488(5) -0.1556(5) 0.1094(3) 0.0318(14) Uiso 1 1 d .
O6W O 0.3655(4) 0.4920(5) 0.1008(2) 0.0179(11) Uiso 1 1 d .
O7W O 0.6106(5) -0.1467(5) 0.0254(3) 0.0324(14) Uiso 1 1 d .
O8W O 0.6598(6) 0.3935(6) 0.4666(3) 0.0399(16) Uiso 1 1 d .
H11W H 0.3874 -0.6106 0.4146 0.060 Uiso 1 1 d .
H12W H 0.3123 -0.5918 0.4714 0.060 Uiso 1 1 d .
H21W H 0.1349 -0.4454 0.4928 0.060 Uiso 1 1 d .
H22W H 0.1162 -0.3151 0.4579 0.060 Uiso 1 1 d .
H31W H 0.5980 0.0353 0.3257 0.060 Uiso 1 1 d .
H32W H 0.5331 0.1348 0.3415 0.060 Uiso 1 1 d .

loop_
_atom_site_aniso_label
_atom_site_aniso_U_11
_atom_site_aniso_U_22
_atom_site_aniso_U_33
_atom_site_aniso_U_23
_atom_site_aniso_U_13
_atom_site_aniso_U_12
Sm1 0.00319(12) 0.00490(12) 0.00452(12) -0.00026(16) -0.00032(14) 0.00022(14)
Sm2 0.00304(12) 0.00416(12) 0.00555(12) 0.00067(15) 0.00026(15) -0.00005(13)
N11 0.003(3) 0.004(3) 0.008(3) 0.000(2) -0.004(2) -0.001(2)
C12 0.010(3) 0.008(3) 0.003(3) -0.002(2) -0.003(3) 0.002(3)
N13 0.005(2) 0.004(3) 0.013(3) 0.000(2) 0.000(2) 0.001(2)
C14 0.007(3) 0.010(3) 0.006(3) -0.003(3) -0.001(2) 0.005(3)
C15 0.005(3) 0.009(3) 0.005(3) -0.002(2) -0.001(2) 0.004(3)
C16 0.0071(16) 0.0067(16) 0.0073(15) -0.0004(9) 0.0000(10) 0.0007(10)
C17 0.0055(15) 0.0051(15) 0.0054(15) -0.0006(9) 0.0005(10) 0.0006(9)
O171 0.007(2) 0.009(2) 0.010(2) 0.0020(18) -0.0036(19) 0.000(2)
O172 0.003(2) 0.006(2) 0.012(2) -0.0015(17) -0.0017(19) -0.0001(18)
C18 0.010(3) 0.014(4) 0.007(3) 0.007(2) -0.002(3) 0.002(3)
O181 0.010(2) 0.006(2) 0.011(2) 0.0032(18) -0.004(2) -0.003(2)
O182 0.028(3) 0.026(3) 0.019(3) 0.016(2) -0.020(2) -0.016(3)
N21 0.003(2) 0.005(3) 0.011(3) 0.003(2) -0.002(2) 0.001(2)
C22 0.0070(15) 0.0074(15) 0.0079(14) 0.0003(9) -0.0005(10) 0.0003(10)
N23 0.002(3) 0.008(3) 0.004(2) 0.002(2) -0.001(2) -0.001(2)
C24 0.004(3) 0.009(3) 0.004(3) 0.004(2) 0.002(2) 0.004(3)
C25 0.0070(15) 0.0068(15) 0.0071(15) 0.0005(9) 0.0006(9) -0.0006(10)
C26 0.0041(15) 0.0042(15) 0.0043(14) 0.0007(9) 0.0004(10) -0.0004(9)
C27 0.009(3) 0.007(3) 0.002(3) 0.003(2) 0.000(2) 0.001(3)
O271 0.0045(19) 0.011(2) 0.0070(19) -0.002(2) -0.001(3) -0.0011(17)
O272 0.006(2) 0.008(2) 0.010(2) -0.0019(18) 0.0015(19) 0.000(2)
C28 0.0058(15) 0.0054(15) 0.0055(15) 0.0008(9) 0.0003(10) 0.0004(10)
O281 0.005(2) 0.006(2) 0.020(3) -0.0018(19) 0.000(2) 0.0010(18)
O282 0.005(2) 0.006(2) 0.013(2) -0.0018(17) 0.000(2) 0.000(2)
O31 0.012(2) 0.011(2) 0.008(2) 0.0009(17) 0.003(2) 0.004(2)
C32 0.004(3) 0.007(3) 0.011(3) -0.003(3) -0.001(3) 0.000(3)
O33 0.010(2) 0.005(2) 0.011(2) -0.0004(18) 0.002(2) -0.0011(19)
O34 0.014(2) 0.008(2) 0.005(2) 0.0029(19) 0.0047(19) -0.001(2)
C35 0.006(4) 0.005(3) 0.017(3) -0.003(3) -0.007(3) 0.000(3)
O36 0.007(2) 0.007(2) 0.009(2) 0.0019(19) 0.001(2) -0.0006(19)
O1W 0.015(3) 0.010(2) 0.015(2) 0.0011(18) 0.004(2) 0.000(2)
O2W 0.013(2) 0.010(2) 0.017(2) 0.010(2) 0.006(2) 0.001(2)
O3W 0.010(2) 0.009(2) 0.009(2) 0.0007(17) -0.0043(19) 0.0039(19)

loop_
_atom_type_symbol
_atom_type_description
_atom_type_scat_dispersion_real
_atom_type_scat_dispersion_imag
_atom_type_scat_source
C C 0.0033 0.0016 'International Tables Vol C Tables 4.2.6.8 and 6.1.1.4'
H H 0.0000 0.0000 'International Tables Vol C Tables 4.2.6.8 and 6.1.1.4'
N N 0.0061 0.0033 'International Tables Vol C Tables 4.2.6.8 and 6.1.1.4'
O O 0.0106 0.0060 'International Tables Vol C Tables 4.2.6.8 and 6.1.1.4'
Sm Sm -0.1638 3.4418 'International Tables Vol C Tables 4.2.6.8 and 6.1.1.4'

loop_
_geom_angle_atom_site_label_1
_geom_angle_atom_site_label_2
_geom_angle_atom_site_label_3
_geom_angle
_geom_angle_site_symmetry_1
_geom_angle_site_symmetry_3
O271 Sm1 O171 126.47(15) 1_545 .
O271 Sm1 O1W 113.77(14) 1_545 .
O171 Sm1 O1W 73.24(15) . .
O271 Sm1 O272 112.34(14) 1_545 4_455
O171 Sm1 O272 73.41(15) . 4_455
O1W Sm1 O272 133.17(15) . 4_455
O271 Sm1 O34 72.75(16) 1_545 2_655
O171 Sm1 O34 146.33(15) . 2_655
O1W Sm1 O34 73.46(15) . 2_655
O272 Sm1 O34 129.13(14) 4_455 2_655
O271 Sm1 O2W 149.85(16) 1_545 .
O171 Sm1 O2W 83.60(15) . .
O1W Sm1 O2W 73.70(15) . .
O272 Sm1 O2W 70.77(14) 4_455 .
O34 Sm1 O2W 82.44(15) 2_655 .
O271 Sm1 O31 74.12(15) 1_545 2_655
O171 Sm1 O31 140.37(15) . 2_655
O1W Sm1 O31 134.40(15) . 2_655
O272 Sm1 O31 67.12(14) 4_455 2_655
O34 Sm1 O31 66.31(15) 2_655 2_655
O2W Sm1 O31 80.44(16) . 2_655
O271 Sm1 N11 72.55(16) 1_545 .
O171 Sm1 N11 63.71(15) . .
O1W Sm1 N11 125.82(16) . .
O272 Sm1 N11 62.65(15) 4_455 .
O34 Sm1 N11 145.01(16) 2_655 .
O2W Sm1 N11 128.53(15) . .
O31 Sm1 N11 99.69(16) 2_655 .
O271 Sm1 N21 63.14(15) 1_545 1_545
O171 Sm1 N21 72.34(15) . 1_545
O1W Sm1 N21 69.35(15) . 1_545
O272 Sm1 N21 127.99(15) 4_455 1_545
O34 Sm1 N21 100.30(15) 2_655 1_545
O2W Sm1 N21 140.25(15) . 1_545
O31 Sm1 N21 137.24(15) 2_655 1_545
N11 Sm1 N21 67.46(16) . 1_545
O282 Sm2 O36 88.56(15) 4_455 .
O282 Sm2 O281 136.71(15) 4_455 .
O36 Sm2 O281 79.73(15) . .
O282 Sm2 O3W 76.80(15) 4_455 .
O36 Sm2 O3W 136.24(15) . .
O281 Sm2 O3W 83.39(15) . .
O282 Sm2 O33 139.60(15) 4_455 .
O36 Sm2 O33 66.96(15) . .
O281 Sm2 O33 72.20(15) . .
O3W Sm2 O33 142.84(15) . .
O282 Sm2 O181 75.47(15) 4_455 .
O36 Sm2 O181 78.77(15) . .
O281 Sm2 O181 140.29(15) . .
O3W Sm2 O181 133.91(15) . .
O33 Sm2 O181 68.75(15) . .
O282 Sm2 O172 136.75(14) 4_455 4_545
O36 Sm2 O172 134.36(15) . 4_545
O281 Sm2 O172 69.71(14) . 4_545
O3W Sm2 O172 73.68(14) . 4_545
O33 Sm2 O172 71.78(14) . 4_545
O181 Sm2 O172 103.87(15) . 4_545
O282 Sm2 N13 75.33(15) 4_455 .
O36 Sm2 N13 140.83(16) . .
O281 Sm2 N13 135.43(15) . .
O3W Sm2 N13 74.98(15) . .
O33 Sm2 N13 103.21(16) . .
O181 Sm2 N13 62.81(15) . .
O172 Sm2 N13 66.99(15) 4_545 .
O282 Sm2 N23 73.91(15) 4_455 .
O36 Sm2 N23 67.23(15) . .
O281 Sm2 N23 63.08(15) . .
O3W Sm2 N23 69.10(15) . .
O33 Sm2 N23 119.82(15) . .
O181 Sm2 N23 134.17(15) . .
O172 Sm2 N23 121.81(15) 4_545 .
N13 Sm2 N23 136.86(15) . .
C12 N11 C16 116.9(6) . .
C12 N11 Sm1 125.5(4) . .
C16 N11 Sm1 114.4(4) . .
N13 C12 N11 126.1(6) . .
N13 C12 H12 116.9 . .
N11 C12 H12 116.9 . .
C12 N13 C14 116.2(6) . .
C12 N13 Sm2 127.4(4) . .
C14 N13 Sm2 116.2(4) . .
N13 C14 C15 121.5(5) . .
N13 C14 C18 117.2(6) . .
C15 C14 C18 121.3(5) . .
C16 C15 C14 117.6(6) . .
C16 C15 H15 121.2 . .
C14 C15 H15 121.2 . .
N11 C16 C15 121.4(6) . .
N11 C16 C17 116.8(6) . .
C15 C16 C17 121.5(6) . .
O171 C17 O172 126.7(6) . .
O171 C17 C16 116.5(5) . .
O172 C17 C16 116.8(5) . .
C17 O171 Sm1 126.4(4) . .
C17 O172 Sm2 135.9(4) . 4_445
O182 C18 O181 127.5(6) . .
O182 C18 C14 116.4(6) . .
O181 C18 C14 116.1(6) . .
C18 O181 Sm2 127.5(4) . .
C26 N21 C22 116.1(5) . .
C26 N21 Sm1 114.7(4) . 1_565
C22 N21 Sm1 129.1(4) . 1_565
N23 C22 N21 126.5(6) . .
N23 C22 H22 116.7 . .
N21 C22 H22 116.7 . .
C22 N23 C24 115.7(6) . .
C22 N23 Sm2 129.9(4) . .
C24 N23 Sm2 114.3(4) . .
N23 C24 C25 122.0(6) . .
N23 C24 C28 116.4(6) . .
C25 C24 C28 121.6(6) . .
C24 C25 C26 117.5(6) . .
C24 C25 H25 121.3 . .
C26 C25 H25 121.3 . .
N21 C26 C25 122.0(6) . .
N21 C26 C27 115.9(5) . .
C25 C26 C27 122.0(6) . .
O272 C27 O271 126.4(6) . .
O272 C27 C26 115.9(5) . .
O271 C27 C26 117.6(6) . .
C27 O271 Sm1 128.2(4) . 1_565
C27 O272 Sm1 145.3(4) . 4
O281 C28 O282 125.3(6) . .
O281 C28 C24 117.7(6) . .
O282 C28 C24 117.0(6) . .
C28 O281 Sm2 128.5(4) . .
C28 O282 Sm2 155.4(4) . 4
C32 O31 Sm1 119.7(4) . 2_654
O31 C32 O33 126.8(6) . .
O31 C32 C35 116.1(5) . .
O33 C32 C35 117.1(5) . .
C32 O33 Sm2 118.6(4) . .
C35 O34 Sm1 119.2(4) . 2_654
O34 C35 O36 126.6(6) . .
O34 C35 C32 117.5(6) . .
O36 C35 C32 115.9(5) . .
C35 O36 Sm2 120.2(4) . .
Sm1 O1W H11W 104.3 . .
Sm1 O1W H12W 112.9 . .
H11W O1W H12W 107.1 . .
Sm1 O2W H21W 131.6 . .
Sm1 O2W H22W 115.2 . .
H21W O2W H22W 112.3 . .
Sm2 O3W H31W 122.5 . .
Sm2 O3W H32W 125.7 . .
H31W O3W H32W 104.4 . .

loop_
_geom_bond_atom_site_label_1
_geom_bond_atom_site_label_2
_geom_bond_distance
_geom_bond_site_symmetry_2
Sm1 O271 2.402(4) 1_545
Sm1 O171 2.420(4) .
Sm1 O1W 2.433(5) .
Sm1 O272 2.441(4) 4_455
Sm1 O34 2.445(4) 2_655
Sm1 O2W 2.446(4) .
Sm1 O31 2.453(4) 2_655
Sm1 N11 2.657(5) .
Sm1 N21 2.722(5) 1_545
Sm2 O282 2.365(4) 4_455
Sm2 O36 2.420(5) .
Sm2 O281 2.424(4) .
Sm2 O3W 2.447(4) .
Sm2 O33 2.455(5) .
Sm2 O181 2.474(4) .
Sm2 O172 2.489(4) 4_545
Sm2 N13 2.680(5) .
Sm2 N23 2.727(5) .
N11 C12 1.335(8) .
N11 C16 1.339(8) .
C12 N13 1.320(8) .
C12 H12 0.9300 .
N13 C14 1.345(7) .
C14 C15 1.389(9) .
C14 C18 1.522(8) .
C15 C16 1.361(8) .
C15 H15 0.9300 .
C16 C17 1.523(9) .
C17 O171 1.253(7) .
C17 O172 1.256(7) .
O172 Sm2 2.489(4) 4_445
C18 O182 1.220(8) .
C18 O181 1.259(8) .
N21 C26 1.337(8) .
N21 C22 1.338(8) .
N21 Sm1 2.722(5) 1_565
C22 N23 1.330(8) .
C22 H22 0.9300 .
N23 C24 1.354(8) .
C24 C25 1.369(9) .
C24 C28 1.522(8) .
C25 C26 1.375(9) .
C25 H25 0.9300 .
C26 C27 1.521(8) .
C27 O272 1.249(7) .
C27 O271 1.262(7) .
O271 Sm1 2.402(4) 1_565
O272 Sm1 2.441(4) 4
C28 O281 1.249(7) .
C28 O282 1.249(7) .
O282 Sm2 2.365(4) 4
O31 C32 1.250(8) .
O31 Sm1 2.453(4) 2_654
C32 O33 1.273(8) .
C32 C35 1.542(9) .
O34 C35 1.246(8) .
O34 Sm1 2.445(4) 2_654
C35 O36 1.272(8) .
O1W H11W 0.8837 .
O1W H12W 0.8901 .
O2W H21W 0.9907 .
O2W H22W 0.9293 .
O3W H31W 0.8604 .
O3W H32W 0.8725 .

loop_
_geom_hbond_atom_site_label_D
_geom_hbond_atom_site_label_H
_geom_hbond_atom_site_label_A
_geom_hbond_distance_DH
_geom_hbond_distance_HA
_geom_hbond_distance_DA
_geom_hbond_angle_DHA
_geom_hbond_site_symmetry_A
O1W H11W O4W 0.88 2.04 2.836(7) 150.0 1_545
O1W H12W O182 0.89 1.85 2.674(6) 153.9 3_545
O2W H21W O181 0.99 2.00 2.806(6) 137.1 3_545
O2W H22W O271 0.93 1.94 2.752(6) 144.6 4_455
O3W H31W O171 0.86 1.95 2.688(6) 143.2 4_545
O3W H32W O4W 0.87 1.91 2.781(7) 176.4 .
